data_4021689
loop_
_publ_author_name
'Andrej Virag'
'Anton Meden'
'Marijan Ko\<cevar'
'Slovenko Polanc'

_publ_contact_author_address
;Faculty of Chemistry and Chem. Tech.
 University of Ljubljana
 A\<sker\<ceva 5
 SI-1000
 Ljubljana
 Slovenia
;
_publ_contact_author_email tone.meden@fkkt.uni-lj.si
_publ_contact_author_fax '+386 1 2419 220'
_publ_contact_author_name 'Dr. Anton Meden'
_publ_contact_author_phone '+386 1 2419 102'
_publ_section_title
;
 Synthesis and Characterization of New Triazenide Salts
;
_journal_name_full 'Journal of Organic Chemistry'
_journal_page_first 4014
_journal_page_last 4017
_journal_paper_doi 10.1021/jo060178p
_journal_volume 71
_journal_year 2006
_chemical_formula_moiety 'C11 H22 N1 O2, C12 H6 Cl2 N5 O4'
_chemical_formula_sum 'C23 H28 Cl2 N6 O6'
_chemical_formula_weight 555.42
_chemical_name_systematic
;                                                      
(1E)-3-Ethoxy-N,N,N-triethyl-3-oxo-1-propen-1-aminium (1E)-
1,3-bis(2-chloro-4-nitrophenyl)triazenide
;
_space_group_IT_number 14
_symmetry_cell_setting monoclinic
_symmetry_space_group_name_Hall '-P 2yn'
_symmetry_space_group_name_H-M 'P 1 21/n 1'
_atom_sites_solution_hydrogens difmap
_atom_sites_solution_primary direct
_audit_creation_date 04-11-12
_audit_creation_method Xtal3.6
_cell_angle_alpha 90.00000
_cell_angle_beta 100.4595(13)
_cell_angle_gamma 90.00000
_cell_formula_units_Z 4
_cell_length_a 11.5290(2)
_cell_length_b 13.8586(3)
_cell_length_c 17.0008(3)
_cell_measurement_reflns_used 5546
_cell_measurement_temperature 295
_cell_measurement_theta_max 26.37
_cell_measurement_theta_min 2.55
_cell_volume 2671.18(9)
_computing_cell_refinement 'Denzo&Scalepack (Otwinowski & Minor, 1997)'
_computing_data_collection 'Collect Software (Enraf-Nonius, 1998)'
_computing_data_reduction 'Xtal DIFDAT SORTRF ADDREF, (Hall et al., 1999)'
_computing_molecular_graphics 'Xtal3.6 ORTEP'
_computing_publication_material 'Xtal3.6 BONDLA CIFIO'
_computing_structure_refinement 'Xtal3.6 CRYLSQ'
_computing_structure_solution 'SIR97 (Altomare et al., 1999)'
_diffrn_ambient_temperature 295
_diffrn_measured_fraction_theta_full 0.998
_diffrn_measurement_device_type 'Nonius Kappa CCD'
_diffrn_measurement_method 'phi & omega scans'
_diffrn_radiation_monochromator graphite
_diffrn_radiation_type 'Mo K\a'
_diffrn_radiation_wavelength .71073
_diffrn_reflns_av_R_equivalents .025
_diffrn_reflns_limit_h_max 14
_diffrn_reflns_limit_h_min -14
_diffrn_reflns_limit_k_max 17
_diffrn_reflns_limit_k_min -17
_diffrn_reflns_limit_l_max 20
_diffrn_reflns_limit_l_min -21
_diffrn_reflns_number 27978
_diffrn_reflns_theta_full 26.37
_diffrn_reflns_theta_max 26.35
_exptl_absorpt_coefficient_mu .292
_exptl_absorpt_correction_type none
_exptl_crystal_colour 'dark red'
_exptl_crystal_density_diffrn 1.381
_exptl_crystal_description block
_exptl_crystal_F_000 1160
_exptl_crystal_preparation acetonitrile
_exptl_crystal_size_max 0.20
_exptl_crystal_size_mid 0.15
_exptl_crystal_size_min 0.12
_refine_diff_density_max .535
_refine_diff_density_min -.547
_refine_ls_goodness_of_fit_ref 1.044
_refine_ls_hydrogen_treatment noref
_refine_ls_number_constraints 0
_refine_ls_number_parameters 334
_refine_ls_number_reflns 3340
_refine_ls_number_restraints 0
_refine_ls_R_factor_gt .056
_refine_ls_shift/su_max .003
_refine_ls_shift/su_mean .0004
_refine_ls_structure_factor_coef F
_refine_ls_weighting_details 'REGINA (Wang & Robertson, 1985)'
_refine_ls_weighting_scheme calc
_refine_ls_wR_factor_ref .053
_reflns_Friedel_coverage 0
_reflns_number_gt 3340
_reflns_number_total 5438
_reflns_threshold_expression 'F    >  2.00 sig(F   )'
_cod_data_source_file jo060178psi20060126_074315.cif
_cod_original_sg_symbol_Hall -p_2yn
_cod_original_sg_symbol_H-M 'P 21/n'
_cod_database_code 4021689

loop_
_symmetry_equiv_pos_as_xyz
+x,+y,+z
1/2-x,1/2+y,1/2-z
-x,-y,-z
1/2+x,1/2-y,1/2+z

loop_
_atom_site_label
_atom_site_fract_x
_atom_site_fract_y
_atom_site_fract_z
_atom_site_U_iso_or_equiv
_atom_site_adp_type
_atom_site_occupancy
Cl1 .08927(8) .12440(10) .01742(5) .1012(7) Uani 1.00000
Cl2 .49866(7) .13471(7) .39567(4) .0783(5) Uani 1.00000
O1 .1756(3) .0958(2) -.26825(14) .0995(18) Uani 1.00000
O2 .3640(3) .0957(2) -.26227(15) .0997(18) Uani 1.00000
O3 .9521(2) .1494(3) .44723(17) .107(2) Uani 1.00000
O4 1.0086(2) .1823(3) .33695(17) .1037(18) Uani 1.00000
O5 .2909(3) -.1376(2) .02812(16) .0958(17) Uani 1.00000
O6 .2325(2) -.28616(18) .04276(12) .0713(13) Uani 1.00000
N1 .3363(2) .11961(19) .10570(13) .0612(14) Uani 1.00000
N2 .4462(2) .12700(17) .14098(13) .0551(13) Uani 1.00000
N3 .4591(2) .12995(18) .21905(13) .0571(13) Uani 1.00000
N4 .2774(4) .0971(2) -.23036(17) .0777(18) Uani 1.00000
N5 .9314(2) .1626(2) .37512(18) .0746(18) Uani 1.00000
N6 .2301(2) -.07843(18) .26336(14) .0620(14) Uani 1.00000
C1 .3273(3) .1138(2) .02257(16) .0577(16) Uani 1.00000
C2 .2148(3) .1145(2) -.02552(17) .0641(17) Uani 1.00000
C3 .1978(3) .1081(2) -.10752(17) .0688(18) Uani 1.00000
C4 .2946(3) .1009(2) -.14381(17) .0641(17) Uani 1.00000
C5 .4085(3) .0993(2) -.09939(18) .0699(19) Uani 1.00000
C6 .4236(3) .1069(2) -.01723(17) .0654(17) Uani 1.00000
C7 .5776(2) .1400(2) .25378(15) .0509(14) Uani 1.00000
C8 .6077(2) .1414(2) .33772(15) .0532(15) Uani 1.00000
C9 .7224(3) .1485(2) .37740(15) .0564(15) Uani 1.00000
C10 .8109(3) .1563(2) .33289(17) .0578(16) Uani 1.00000
C11 .7860(3) .1575(2) .24992(18) .0644(18) Uani 1.00000
C12 .6713(3) .1492(2) .21162(16) .0608(16) Uani 1.00000
C13 .2520(3) -.1031(3) .18395(18) .0667(18) Uani 1.00000
C14 .2249(3) -.1829(3) .14821(19) .072(2) Uani 1.00000
C15 .2534(3) -.1984(3) .0656(2) .070(2) Uani 1.00000
C16 .2610(3) -.3148(2) -.03367(16) .0668(18) Uani 1.00000
C17 .2553(5) -.4215(3) -.0363(2) .098(3) Uani 1.00000
C18 .1847(4) .0254(3) .2586(2) .081(2) Uani 1.00000
C19 .0657(4) .0359(3) .2063(2) .095(3) Uani 1.00000
C20 .3506(3) -.0782(3) .3196(2) .090(2) Uani 1.00000
C21 .4069(4) -.1768(4) .3331(3) .115(3) Uani 1.00000
C22 .1432(3) -.1469(2) .29203(17) .0656(17) Uani 1.00000
C23 .1136(4) -.1210(3) .3729(2) .085(2) Uani 1.00000
H3 .10962 .10912 -.14250 .08600 Uiso 1.00000
H5 .48418 .09235 -.12799 .08500 Uiso 1.00000
H6 .51224 .10697 .01757 .07900 Uiso 1.00000
H9 .74123 .14785 .44093 .06800 Uiso 1.00000
H11 .85629 .16484 .21762 .07900 Uiso 1.00000
H12 .65160 .14934 .14832 .07400 Uiso 1.00000
H13 .29366 -.05147 .15277 .08300 Uiso 1.00000
H14 .18192 -.23726 .17566 .09100 Uiso 1.00000
H16a .34686 -.29075 -.03880 .08600 Uiso 1.00000
H16b .20215 -.28412 -.08185 .08600 Uiso 1.00000
H17a .26924 -.44856 -.09136 .14500 Uiso 1.00000
H17b .17166 -.44477 -.02764 .14500 Uiso 1.00000
H17c .31863 -.45146 .00900 .14500 Uiso 1.00000
H18a .24239 .07076 .23494 .10300 Uiso 1.00000
H18b .17745 .05066 .31546 .10300 Uiso 1.00000
H19a .03391 .10729 .20078 .13300 Uiso 1.00000
H19b -.00004 -.00553 .22836 .13300 Uiso 1.00000
H19c .06488 .01020 .14724 .13300 Uiso 1.00000
H20a .34477 -.04975 .37564 .11000 Uiso 1.00000
H20b .41121 -.03313 .29531 .11000 Uiso 1.00000
H21a .49419 -.17322 .36766 .16400 Uiso 1.00000
H21b .41600 -.20888 .27794 .16400 Uiso 1.00000
H21c .35793 -.22217 .36224 .16400 Uiso 1.00000
H22a .17653 -.21775 .29467 .08300 Uiso 1.00000
H22b .06344 -.14791 .24835 .08300 Uiso 1.00000
H23a .04764 -.16787 .38838 .12500 Uiso 1.00000
H23b .07775 -.05050 .37155 .12500 Uiso 1.00000
H23c .18659 -.12456 .41760 .12500 Uiso 1.00000

loop_
_atom_site_aniso_label
_atom_site_aniso_U_11
_atom_site_aniso_U_22
_atom_site_aniso_U_33
_atom_site_aniso_U_12
_atom_site_aniso_U_13
_atom_site_aniso_U_23
Cl1 .0689(5) .1644(11) .0695(5) -.0036(6) .0107(4) -.0093(6)
Cl2 .0695(5) .1092(7) .0604(4) -.0054(5) .0233(3) -.0089(4)
O1 .115(2) .122(2) .0568(13) -.0095(17) .0014(14) -.0007(13)
O2 .121(2) .118(2) .0656(14) -.0029(17) .0313(15) -.0065(13)
O3 .0788(17) .156(3) .0770(18) -.0040(17) -.0086(12) .0071(16)
O4 .0613(15) .155(3) .0961(17) -.0079(16) .0176(13) -.0247(17)
O5 .137(2) .0738(16) .0884(16) -.0147(16) .0503(16) -.0115(13)
O6 .0795(14) .0830(16) .0562(11) -.0158(12) .0251(9) -.0198(10)
N1 .0610(15) .0681(16) .0530(13) -.0040(12) .0066(11) .0027(11)
N2 .0603(15) .0490(13) .0551(13) .0004(11) .0078(10) .0012(10)
N3 .0591(14) .0619(15) .0505(13) .0001(11) .0106(10) .0036(10)
N4 .109(3) .0666(18) .0567(16) -.0039(16) .0138(18) -.0014(12)
N5 .0597(17) .084(2) .079(2) .0005(14) .0100(15) -.0124(14)
N6 .0684(16) .0585(15) .0632(14) -.0104(12) .0225(11) -.0082(11)
C1 .0670(19) .0480(16) .0568(16) -.0034(13) .0081(14) .0036(12)
C2 .0659(19) .066(2) .0602(17) -.0056(15) .0112(14) -.0014(14)
C3 .083(2) .065(2) .0548(17) -.0036(16) .0025(15) -.0004(14)
C4 .090(2) .0495(17) .0529(16) -.0036(15) .0122(16) -.0020(12)
C5 .083(2) .064(2) .0650(18) .0018(16) .0187(16) .0021(14)
C6 .070(2) .065(2) .0614(17) -.0010(15) .0121(14) .0019(14)
C7 .0559(17) .0435(15) .0538(15) .0036(12) .0109(12) .0034(11)
C8 .0598(17) .0474(15) .0546(15) .0037(13) .0162(12) .0006(12)
C9 .0628(18) .0529(17) .0534(14) .0033(13) .0104(13) -.0027(12)
C10 .0539(16) .0529(17) .0645(17) .0039(13) .0054(13) -.0047(12)
C11 .0603(19) .071(2) .0641(18) .0025(15) .0172(14) .0019(14)
C12 .0624(19) .0670(19) .0539(15) .0011(15) .0130(13) .0057(13)
C13 .072(2) .074(2) .0588(16) -.0023(16) .0243(14) -.0041(16)
C14 .081(2) .073(2) .0673(18) -.0131(17) .0269(15) -.0074(16)
C15 .067(2) .072(2) .076(2) -.0114(17) .0251(16) -.0090(19)
C16 .085(2) .074(2) .0431(14) -.0022(17) .0155(13) -.0084(13)
C17 .153(4) .078(3) .063(2) .000(2) .020(2) -.0053(17)
C18 .098(3) .058(2) .098(2) -.0115(18) .045(2) -.0085(17)
C19 .115(3) .080(3) .096(2) .024(2) .039(2) .012(2)
C20 .075(2) .116(3) .078(2) -.021(2) .0106(17) -.013(2)
C21 .095(3) .136(4) .111(3) .024(3) .012(2) .022(3)
C22 .082(2) .0609(18) .0601(16) -.0165(16) .0301(14) -.0059(14)
C23 .109(3) .087(2) .0694(19) -.018(2) .0426(18) -.0112(17)

loop_
_geom_angle_atom_site_label_1
_geom_angle_atom_site_label_2
_geom_angle_atom_site_label_3
_geom_angle
C15 O6 C16 117.9(3)
N2 N1 C1 110.9(2)
N1 N2 N3 113.0(2)
N2 N3 C7 110.8(2)
O1 N4 O2 123.1(3)
O1 N4 C4 118.3(4)
O2 N4 C4 118.6(3)
O3 N5 O4 122.6(3)
O3 N5 C10 119.0(3)
O4 N5 C10 118.4(3)
C13 N6 C18 106.6(2)
C13 N6 C20 106.7(3)
C13 N6 C22 112.6(2)
C18 N6 C20 107.1(3)
C18 N6 C22 111.4(3)
C20 N6 C22 112.0(2)
N1 C1 C2 118.6(3)
N1 C1 C6 124.7(3)
C2 C1 C6 116.6(3)
Cl1 C2 C1 120.5(2)
Cl1 C2 C3 117.0(2)
C1 C2 C3 122.5(3)
C2 C3 C4 118.8(3)
C2 C3 H3 120
C4 C3 H3 121
N4 C4 C3 119.1(3)
N4 C4 C5 119.5(3)
C3 C4 C5 121.4(3)
C4 C5 C6 118.8(3)
C4 C5 H5 121
C6 C5 H5 120
C1 C6 C5 121.8(3)
C1 C6 H6 119
C5 C6 H6 119
N3 C7 C8 118.3(3)
N3 C7 C12 125.3(2)
C8 C7 C12 116.4(2)
Cl2 C8 C7 120.3(2)
Cl2 C8 C9 117.2(2)
C7 C8 C9 122.5(3)
C8 C9 C10 118.5(2)
C8 C9 H9 120
C10 C9 H9 122
N5 C10 C9 118.1(3)
N5 C10 C11 120.4(3)
C9 C10 C11 121.4(3)
C10 C11 C12 119.1(3)
C10 C11 H11 119
C12 C11 H11 122
C7 C12 C11 122.0(3)
C7 C12 H12 118
C11 C12 H12 120
N6 C13 C14 125.2(3)
N6 C13 H13 119
C14 C13 H13 116
C13 C14 C15 119.3(3)
C13 C14 H14 120
C15 C14 H14 120
O5 C15 O6 125.3(3)
O5 C15 C14 124.1(3)
O6 C15 C14 110.7(3)
O6 C16 C17 106.5(3)
O6 C16 H16a 111
O6 C16 H16b 111
C17 C16 H16a 110
C17 C16 H16b 111
H16a C16 H16b 107
C16 C17 H17a 112
C16 C17 H17b 110
C16 C17 H17c 111
H17a C17 H17b 108
H17a C17 H17c 108
H17b C17 H17c 108
N6 C18 C19 113.0(3)
N6 C18 H18a 110
N6 C18 H18b 110
C19 C18 H18a 107
C19 C18 H18b 107
H18a C18 H18b 108
C18 C19 H19a 114
C18 C19 H19b 112
C18 C19 H19c 112
H19a C19 H19b 106
H19a C19 H19c 107
H19b C19 H19c 105
N6 C20 C21 114.0(3)
N6 C20 H20a 111
N6 C20 H20b 110
C21 C20 H20a 107
C21 C20 H20b 107
H20a C20 H20b 107
C20 C21 H21a 112
C20 C21 H21b 111
C20 C21 H21c 111
H21a C21 H21b 106
H21a C21 H21c 108
H21b C21 H21c 108
N6 C22 C23 114.3(3)
N6 C22 H22a 110
N6 C22 H22b 108
C23 C22 H22a 109
C23 C22 H22b 109
H22a C22 H22b 106
C22 C23 H23a 111
C22 C23 H23b 110
C22 C23 H23c 112
H23a C23 H23b 106
H23a C23 H23c 108
H23b C23 H23c 109

loop_
_geom_bond_atom_site_label_1
_geom_bond_atom_site_label_2
_geom_bond_distance
Cl1 C2 1.740(4)
Cl2 C8 1.735(3)
O1 N4 1.232(5)
O2 N4 1.220(5)
O3 N5 1.220(4)
O4 N5 1.224(4)
O5 C15 1.185(5)
O6 C15 1.286(4)
O6 C16 1.453(4)
N1 N2 1.303(3)
N1 C1 1.401(4)
N2 N3 1.309(3)
N3 C7 1.393(3)
N4 C4 1.450(4)
N5 C10 1.446(4)
N6 C13 1.458(4)
N6 C18 1.528(4)
N6 C20 1.538(4)
N6 C22 1.523(4)
C1 C2 1.402(4)
C1 C6 1.405(5)
C2 C3 1.375(4)
C3 C4 1.374(5)
C3 H3 1.08
C4 C5 1.391(5)
C5 C6 1.380(4)
C5 H5 1.08
C6 H6 1.08
C7 C8 1.406(4)
C7 C12 1.407(4)
C8 C9 1.375(4)
C9 C10 1.380(4)
C9 H9 1.06
C10 C11 1.388(4)
C11 C12 1.368(4)
C11 H11 1.06
C12 H12 1.06
C13 C14 1.274(5)
C13 H13 1.06
C14 C15 1.515(5)
C14 H14 1.05
C16 C17 1.480(5)
C16 H16a 1.06
C16 H16b 1.05
C17 H17a 1.05
C17 H17b 1.05
C17 H17c 1.04
C18 C19 1.499(6)
C18 H18a 1.05
C18 H18b 1.05
C19 H19a 1.05
C19 H19b 1.07
C19 H19c 1.06
C20 C21 1.512(7)
C20 H20a 1.04
C20 H20b 1.07
C21 H21a 1.07
C21 H21b 1.06
C21 H21c 1.03
C22 C23 1.519(5)
C22 H22a 1.05
C22 H22b 1.07
C23 H23a 1.07
C23 H23b 1.06
C23 H23c 1.03

loop_
_cod_related_entry_id
_cod_related_entry_database
_cod_related_entry_code
1 ChemSpider 9824468
